data_7133542
loop_
_publ_author_name
'Adachi, Yohei'
'Hattori, Yuto'
'Mikie, Tsubasa'
'Osaka, Itaru'
'Ohshita, Joji'

_publ_section_title
;
 Twisted diphenoquinones fused with thiophene rings: thiophene analogs of
 bianthrone.
;
_journal_issue 75
_journal_name_full 'Chemical communications (Cambridge, England)'
_journal_page_first 10410
_journal_page_last 10413
_journal_paper_doi 10.1039/d4cc02943g
_journal_volume 60
_journal_year 2024
_chemical_formula_sum 'C20 H8 O2 S4'
_chemical_formula_weight 408.50
_chemical_name_common dDTCO
_chemical_name_systematic dDTCO
_space_group_crystal_system trigonal
_space_group_IT_number 161
_space_group_name_Hall 'R 3 -2"c'
_space_group_name_H-M_alt 'R 3 c :H'
_atom_sites_solution_hydrogens geom
_audit_update_record
;
2024-06-18 deposited with the CCDC.	2024-08-22 downloaded from the CCDC.
;
_cell_angle_alpha 90
_cell_angle_beta 90
_cell_angle_gamma 120
_cell_formula_units_Z 18
_cell_length_a 35.575(2)
_cell_length_b 35.575(2)
_cell_length_c 6.6823(6)
_cell_measurement_reflns_used 9283
_cell_measurement_temperature 100.(2)
_cell_measurement_theta_max 27.9116
_cell_measurement_theta_min 2.2900
_cell_volume 7324.0(9)
_computing_cell_refinement 'SAINT V8.40A (Bruker Nano, Inc., 2019)'
_computing_data_collection 'APEX2(Bruker AXS)'
_computing_data_reduction 'SAINT V8.40A (Bruker Nano, Inc., 2019)'
_computing_molecular_graphics 'XSHELL V6.3.1(Bruker AXS)'
_computing_publication_material 'Generate Report (Bruker AXS)'
_computing_structure_refinement 'SHELXL-2018/3 (Sheldrick, 2018)'
_computing_structure_solution 'SHELXT 2014/5 (Sheldrick, 2014)'
_diffrn_ambient_temperature 100.(2)
_diffrn_detector_area_resol_mean 8.3333
_diffrn_measured_fraction_theta_full 1.000
_diffrn_measured_fraction_theta_max 1.000
_diffrn_measurement_device_type 'Bruker D8 goniometer'
_diffrn_measurement_method 'omega scans'
_diffrn_radiation_monochromator 'multilayered confocal mirror'
_diffrn_radiation_type MoKa
_diffrn_radiation_wavelength 0.71073
_diffrn_reflns_av_R_equivalents 0.0414
_diffrn_reflns_av_unetI/netI 0.0260
_diffrn_reflns_limit_h_max 46
_diffrn_reflns_limit_h_min -46
_diffrn_reflns_limit_k_max 46
_diffrn_reflns_limit_k_min -46
_diffrn_reflns_limit_l_max 8
_diffrn_reflns_limit_l_min -8
_diffrn_reflns_number 28538
_diffrn_reflns_theta_full 27.93
_diffrn_reflns_theta_max 27.93
_diffrn_reflns_theta_min 1.15
_diffrn_source 'rotating-anode X-ray tube'
_diffrn_source_type 'Bruker Turbo X-ray Source'
_exptl_absorpt_coefficient_mu 0.597
_exptl_absorpt_correction_T_max 0.94
_exptl_absorpt_correction_T_min 0.88
_exptl_absorpt_correction_type multi-scan
_exptl_absorpt_process_details
;
SADABS-2016/2 - Bruker AXS area detector scaling and absorption correction
;
_exptl_crystal_colour 'metallic dark brown'
_exptl_crystal_density_diffrn 1.667
_exptl_crystal_density_method 'not measured'
_exptl_crystal_F_000 3744
_exptl_crystal_recrystallization_method 'Re-crystallisation from solvent'
_exptl_crystal_size_max 0.180
_exptl_crystal_size_mid 0.140
_exptl_crystal_size_min 0.110
_refine_diff_density_max 0.266
_refine_diff_density_min -0.175
_refine_ls_abs_structure_details
;

Flack x determined using 1800 quotients [(I+)-(I-)]/[(I+)+(I-)]
(Parsons, Flack and Wagner, Acta Cryst. B69 (2013) 249-259).
;
_refine_ls_abs_structure_Flack -0.02(2)
_refine_ls_extinction_method none
_refine_ls_goodness_of_fit_ref 1.029
_refine_ls_hydrogen_treatment constr
_refine_ls_matrix_type full
_refine_ls_number_parameters 235
_refine_ls_number_reflns 3901
_refine_ls_number_restraints 1
_refine_ls_restrained_S_all 1.029
_refine_ls_R_factor_all 0.0250
_refine_ls_R_factor_gt 0.0235
_refine_ls_shift/su_max 0.001
_refine_ls_shift/su_mean 0.000
_refine_ls_structure_factor_coef Fsqd
_refine_ls_weighting_details 'w=1/[\s^2^(Fo^2^)+(0.0280P)^2^+7.7049P] where P=(Fo^2^+2Fc^2^)/3'
_refine_ls_weighting_scheme calc
_refine_ls_wR_factor_gt 0.0555
_refine_ls_wR_factor_ref 0.0566
_reflns_number_gt 3777
_reflns_number_total 3901
_reflns_threshold_expression 'I > 2\s(I)'
_cod_data_source_file d4cc02943g3.cif
_cod_data_source_block dDTCCO
_cod_depositor_comments
;
The following automatic conversions were performed:

data item '_exptl_absorpt_correction_type' value 'Multi-Scan' was
changed to 'multi-scan' in accordance with the
/home/data/users/saulius/crontab/automatic-downloads/rss-feeds/RSC/lib/dictionaries/cif_core.dic
dictionary named 'cif_core.dic' version 2.4.2 last updated on
2011-04-26.

Automatic conversion script
Id: cif_fix_values 8170 2020-07-09 18:12:32Z antanas 

 Adding full bibliography for 7133542--7133544.cif.
;
_cod_original_cell_volume 7324.0(12)
_cod_original_sg_symbol_H-M 'R 3 c'
_cod_database_code 7133542

loop_
_space_group_symop_operation_xyz
'x, y, z'
'-y, x-y, z'
'-x+y, -x, z'
'-y, -x, z+1/2'
'-x+y, y, z+1/2'
'x, x-y, z+1/2'
'x+2/3, y+1/3, z+1/3'
'-y+2/3, x-y+1/3, z+1/3'
'-x+y+2/3, -x+1/3, z+1/3'
'-y+2/3, -x+1/3, z+5/6'
'-x+y+2/3, y+1/3, z+5/6'
'x+2/3, x-y+1/3, z+5/6'
'x+1/3, y+2/3, z+2/3'
'-y+1/3, x-y+2/3, z+2/3'
'-x+y+1/3, -x+2/3, z+2/3'
'-y+1/3, -x+2/3, z+7/6'
'-x+y+1/3, y+2/3, z+7/6'
'x+1/3, x-y+2/3, z+7/6'

loop_
_atom_site_type_symbol
_atom_site_label
_atom_site_fract_x
_atom_site_fract_y
_atom_site_fract_z
_atom_site_U_iso_or_equiv
_atom_site_adp_type
_atom_site_calc_flag
_atom_site_refinement_flags_adp
_atom_site_refinement_flags_occupancy
_atom_site_refinement_flags_posn
_atom_site_occupancy
_atom_site_disorder_assembly
_atom_site_disorder_group
C C1 0.05829(9) 0.38870(9) 0.9370(4) 0.0169(6) Uani d . . . 1 . .
H H1 0.043003 0.386944 1.056388 0.02 Uiso calc U . R 1 . .
C C2 0.08594(9) 0.42660(9) 0.8449(4) 0.0147(5) Uani d . . . 1 . .
H H2 0.092689 0.454258 0.895241 0.018 Uiso calc U . R 1 . .
C C3 0.10394(8) 0.42066(8) 0.6639(4) 0.0111(5) Uani d . . . 1 . .
C C4 0.08988(8) 0.37675(8) 0.6341(4) 0.0124(5) Uani d . . . 1 . .
C C5 0.10566(8) 0.35961(8) 0.4785(4) 0.0135(5) Uani d . . . 1 . .
C C6 0.13705(9) 0.39340(9) 0.3490(4) 0.0139(5) Uani d . . . 1 . .
C C7 0.15180(8) 0.43760(9) 0.3697(4) 0.0124(5) Uani d . . . 1 . .
C C8 0.17640(9) 0.46134(9) 0.1979(4) 0.0145(5) Uani d . . . 1 . .
H H8 0.18845 0.491753 0.181468 0.017 Uiso calc U . R 1 . .
C C9 0.18049(9) 0.43525(9) 0.0609(4) 0.0175(6) Uani d . . . 1 . .
H H9 0.196105 0.445685 -0.060831 0.021 Uiso calc U . R 1 . .
C C10 0.13652(8) 0.45366(8) 0.5334(4) 0.0107(5) Uani d . . . 1 . .
C C11 0.15179(8) 0.49848(8) 0.5578(4) 0.0094(5) Uani d . . . 1 . .
C C12 0.05933(8) 0.51908(8) 0.6032(4) 0.0120(5) Uani d . . . 1 . .
H H12 0.029072 0.50904 0.606733 0.014 Uiso calc U . R 1 . .
C C13 0.07626(8) 0.49222(8) 0.5941(4) 0.0115(5) Uani d . . . 1 . .
H H13 0.059107 0.461484 0.587571 0.014 Uiso calc U . R 1 . .
C C14 0.12264(8) 0.51530(8) 0.5953(4) 0.0096(5) Uani d . . . 1 . .
C C15 0.13869(8) 0.56002(8) 0.5988(4) 0.0088(5) Uani d . . . 1 . .
C C16 0.18392(8) 0.59350(8) 0.5720(4) 0.0099(5) Uani d . . . 1 . .
C C17 0.21197(8) 0.57509(8) 0.5492(4) 0.0100(5) Uani d . . . 1 . .
C C18 0.19759(8) 0.53086(8) 0.5390(4) 0.0106(5) Uani d . . . 1 . .
C C19 0.23371(8) 0.52360(9) 0.5332(4) 0.0127(5) Uani d . . . 1 . .
H H19 0.230642 0.495501 0.530059 0.015 Uiso calc U . R 1 . .
C C20 0.27261(9) 0.56067(9) 0.5325(4) 0.0147(5) Uani d . . . 1 . .
H H20 0.299667 0.561438 0.526897 0.018 Uiso calc U . R 1 . .
O O1 0.09292(7) 0.32039(6) 0.4579(3) 0.0197(4) Uani d . . . 1 . .
O O2 0.19649(6) 0.63267(6) 0.5688(3) 0.0155(4) Uani d . . . 1 . .
S S1 0.05384(2) 0.34401(2) 0.81421(11) 0.01582(15) Uani d . . . 1 . .
S S2 0.15456(2) 0.38152(2) 0.13048(11) 0.01806(15) Uani d . . . 1 . .
S S3 0.09834(2) 0.57287(2) 0.60751(10) 0.01036(13) Uani d . . . 1 . .
S S4 0.26757(2) 0.60628(2) 0.54301(10) 0.01322(14) Uani d . . . 1 . .

loop_
_atom_site_aniso_label
_atom_site_aniso_U_11
_atom_site_aniso_U_22
_atom_site_aniso_U_33
_atom_site_aniso_U_12
_atom_site_aniso_U_13
_atom_site_aniso_U_23
C1 0.0171(13) 0.0173(14) 0.0190(14) 0.0105(11) 0.0031(11) 0.0032(11)
C2 0.0170(13) 0.0126(12) 0.0182(13) 0.0103(11) 0.0010(10) 0.0001(10)
C3 0.0087(12) 0.0102(12) 0.0159(13) 0.0058(10) -0.0020(10) 0.0001(10)
C4 0.0090(12) 0.0097(12) 0.0187(13) 0.0049(10) -0.0002(10) 0.0015(10)
C5 0.0098(12) 0.0116(12) 0.0211(13) 0.0069(10) -0.0044(10) -0.0032(10)
C6 0.0115(12) 0.0141(13) 0.0188(13) 0.0084(11) -0.0021(10) -0.0053(10)
C7 0.0102(12) 0.0116(12) 0.0167(12) 0.0064(10) -0.0016(10) -0.0028(10)
C8 0.0103(12) 0.0135(13) 0.0178(14) 0.0045(11) -0.0012(10) -0.0031(10)
C9 0.0118(13) 0.0167(13) 0.0193(14) 0.0036(11) 0.0011(11) -0.0040(11)
C10 0.0099(12) 0.0100(12) 0.0135(12) 0.0059(10) -0.0014(9) -0.0012(10)
C11 0.0104(12) 0.0103(12) 0.0085(11) 0.0058(10) -0.0011(9) -0.0002(9)
C12 0.0100(12) 0.0124(12) 0.0126(12) 0.0049(10) 0.0026(10) 0.0029(10)
C13 0.0123(12) 0.0092(11) 0.0125(12) 0.0050(10) -0.0007(10) 0.0004(9)
C14 0.0120(12) 0.0102(12) 0.0075(11) 0.0062(10) 0.0000(9) 0.0004(9)
C15 0.0101(12) 0.0099(11) 0.0080(11) 0.0061(10) 0.0008(9) 0.0003(9)
C16 0.0115(11) 0.0095(12) 0.0076(10) 0.0044(10) -0.0016(9) -0.0010(9)
C17 0.0083(11) 0.0091(12) 0.0103(11) 0.0027(10) 0.0001(9) 0.0001(9)
C18 0.0118(12) 0.0116(12) 0.0094(12) 0.0065(10) -0.0002(9) -0.0008(9)
C19 0.0144(13) 0.0138(13) 0.0131(13) 0.0094(11) -0.0018(10) -0.0020(10)
C20 0.0118(12) 0.0177(13) 0.0173(13) 0.0092(11) -0.0013(10) -0.0023(11)
O1 0.0176(10) 0.0095(9) 0.0330(12) 0.0076(8) -0.0020(9) -0.0036(8)
O2 0.0153(10) 0.0090(9) 0.0211(10) 0.0052(8) 0.0009(8) -0.0006(7)
S1 0.0145(3) 0.0094(3) 0.0232(3) 0.0058(3) 0.0023(3) 0.0047(3)
S2 0.0150(3) 0.0149(3) 0.0239(4) 0.0072(3) 0.0004(3) -0.0094(3)
S3 0.0114(3) 0.0094(3) 0.0124(3) 0.0068(2) 0.0011(2) 0.0007(2)
S4 0.0085(3) 0.0107(3) 0.0176(3) 0.0026(2) -0.0006(2) -0.0010(2)

loop_
_atom_type_symbol
_atom_type_description
_atom_type_scat_dispersion_real
_atom_type_scat_dispersion_imag
_atom_type_scat_source
C C 0.0033 0.0016 'International Tables Vol C Tables 4.2.6.8 and 6.1.1.4'
H H 0.0000 0.0000 'International Tables Vol C Tables 4.2.6.8 and 6.1.1.4'
O O 0.0106 0.0060 'International Tables Vol C Tables 4.2.6.8 and 6.1.1.4'
S S 0.1246 0.1234 'International Tables Vol C Tables 4.2.6.8 and 6.1.1.4'

loop_
_geom_angle_atom_site_label_1
_geom_angle_atom_site_label_2
_geom_angle_atom_site_label_3
_geom_angle_site_symmetry_1
_geom_angle_site_symmetry_3
_geom_angle
_geom_angle_publ_flag
C2 C1 S1 . . 112.8(2) ?
C2 C1 H1 . . 123.6 ?
S1 C1 H1 . . 123.6 ?
C1 C2 C3 . . 113.1(2) ?
C1 C2 H2 . . 123.5 ?
C3 C2 H2 . . 123.5 ?
C4 C3 C2 . . 110.4(2) ?
C4 C3 C10 . . 120.8(2) ?
C2 C3 C10 . . 128.4(2) ?
C3 C4 C5 . . 125.1(3) ?
C3 C4 S1 . . 112.7(2) ?
C5 C4 S1 . . 122.1(2) ?
O1 C5 C6 . . 124.3(3) ?
O1 C5 C4 . . 123.4(3) ?
C6 C5 C4 . . 112.3(2) ?
C7 C6 C5 . . 125.2(2) ?
C7 C6 S2 . . 112.5(2) ?
C5 C6 S2 . . 121.8(2) ?
C6 C7 C8 . . 111.1(2) ?
C6 C7 C10 . . 120.8(2) ?
C8 C7 C10 . . 127.3(2) ?
C9 C8 C7 . . 112.2(3) ?
C9 C8 H8 . . 123.9 ?
C7 C8 H8 . . 123.9 ?
C8 C9 S2 . . 113.3(2) ?
C8 C9 H9 . . 123.4 ?
S2 C9 H9 . . 123.4 ?
C11 C10 C3 . . 122.8(2) ?
C11 C10 C7 . . 121.3(2) ?
C3 C10 C7 . . 115.8(2) ?
C10 C11 C14 . . 122.2(2) ?
C10 C11 C18 . . 122.0(2) ?
C14 C11 C18 . . 115.8(2) ?
C13 C12 S3 . . 112.9(2) ?
C13 C12 H12 . . 123.5 ?
S3 C12 H12 . . 123.5 ?
C12 C13 C14 . . 112.7(2) ?
C12 C13 H13 . . 123.7 ?
C14 C13 H13 . . 123.7 ?
C15 C14 C13 . . 110.6(2) ?
C15 C14 C11 . . 120.1(2) ?
C13 C14 C11 . . 128.2(2) ?
C14 C15 C16 . . 125.8(2) ?
C14 C15 S3 . . 112.66(19) ?
C16 C15 S3 . . 121.10(19) ?
O2 C16 C17 . . 124.5(2) ?
O2 C16 C15 . . 123.7(2) ?
C17 C16 C15 . . 111.8(2) ?
C18 C17 C16 . . 124.7(2) ?
C18 C17 S4 . . 112.50(19) ?
C16 C17 S4 . . 122.8(2) ?
C17 C18 C19 . . 110.5(2) ?
C17 C18 C11 . . 121.6(2) ?
C19 C18 C11 . . 127.6(2) ?
C20 C19 C18 . . 113.4(2) ?
C20 C19 H19 . . 123.3 ?
C18 C19 H19 . . 123.3 ?
C19 C20 S4 . . 112.4(2) ?
C19 C20 H20 . . 123.8 ?
S4 C20 H20 . . 123.8 ?
C4 S1 C1 . . 90.86(13) ?
C9 S2 C6 . . 90.87(14) ?
C15 S3 C12 . . 91.15(12) ?
C17 S4 C20 . . 91.21(13) ?

loop_
_geom_bond_atom_site_label_1
_geom_bond_atom_site_label_2
_geom_bond_site_symmetry_2
_geom_bond_distance
_geom_bond_publ_flag
C1 C2 . 1.356(4) ?
C1 S1 . 1.724(3) ?
C1 H1 . 0.95 ?
C2 C3 . 1.433(4) ?
C2 H2 . 0.95 ?
C3 C4 . 1.396(3) ?
C3 C10 . 1.457(4) ?
C4 C5 . 1.453(4) ?
C4 S1 . 1.719(3) ?
C5 O1 . 1.241(3) ?
C5 C6 . 1.448(4) ?
C6 C7 . 1.393(4) ?
C6 S2 . 1.721(3) ?
C7 C8 . 1.435(4) ?
C7 C10 . 1.459(4) ?
C8 C9 . 1.362(4) ?
C8 H8 . 0.95 ?
C9 S2 . 1.720(3) ?
C9 H9 . 0.95 ?
C10 C11 . 1.413(3) ?
C11 C14 . 1.455(3) ?
C11 C18 . 1.456(4) ?
C12 C13 . 1.362(4) ?
C12 S3 . 1.713(3) ?
C12 H12 . 0.95 ?
C13 C14 . 1.429(3) ?
C13 H13 . 0.95 ?
C14 C15 . 1.396(3) ?
C15 C16 . 1.457(3) ?
C15 S3 . 1.712(3) ?
C16 O2 . 1.232(3) ?
C16 C17 . 1.450(4) ?
C17 C18 . 1.392(4) ?
C17 S4 . 1.718(3) ?
C18 C19 . 1.432(4) ?
C19 C20 . 1.353(4) ?
C19 H19 . 0.95 ?
C20 S4 . 1.721(3) ?
C20 H20 . 0.95 ?
